data_4066599
loop_
_publ_author_name
'Vicente, Jos\'e'
'Chicote, Mar\'ia Teresa'
'Mart\'inez-Mart\'inez, Antonio Jes\'us'
'Abell\'an-L\'opez, Antonio'
'Bautista, Delia'

_publ_section_title
;
 Reactivity ofortho-\b-Enaminone-phenyl Palladium Complexes. Insertion of
 CO into the Pd&#x2212;C Bond to Give the First Acyl C,N,O-Pincer
 Complexes. Sequential Insertion of Dimethylacetylenedicarboxylate into
 the Enaminone C&#x2212;H Bond and of Isocyanide into the Pd&#x2212;C
 Bond. A New Photooxigenation/Cyclization Process&#x2020;
;
_journal_issue 21
_journal_name_full Organometallics
_journal_page_first 5693
_journal_paper_doi 10.1021/om1005403
_journal_volume 29
_journal_year 2010
_chemical_formula_sum 'C23 H34 I N3 O5 Pd'
_chemical_formula_weight 665.83
_chemical_name_systematic
; 
 ? 
;
_space_group_IT_number 29
_symmetry_cell_setting orthorhombic
_symmetry_space_group_name_Hall 'P 2c -2ac'
_symmetry_space_group_name_H-M 'P c a 21'
_atom_sites_solution_hydrogens geom
_atom_sites_solution_primary direct
_atom_sites_solution_secondary difmap
_audit_creation_method SHELXL-97
_cell_angle_alpha 90.00
_cell_angle_beta 90.00
_cell_angle_gamma 90.00
_cell_formula_units_Z 8
_cell_length_a 16.4206(6)
_cell_length_b 8.4472(3)
_cell_length_c 38.9101(15)
_cell_measurement_reflns_used 9647
_cell_measurement_temperature 100(2)
_cell_measurement_theta_max 28.18
_cell_measurement_theta_min 2.48
_cell_volume 5397.1(3)
_computing_cell_refinement 'Bruker SAINT'
_computing_data_collection 'Bruker SMART'
_computing_data_reduction 'Bruker SAINT'
_computing_molecular_graphics 'Bruker SHELXTL'
_computing_publication_material 'Bruker SHELXTL'
_computing_structure_refinement 'SHELXL-97 (Sheldrick, 1997)'
_computing_structure_solution 'SHELXS-97 (Sheldrick, 1990)'
_diffrn_ambient_temperature 100(2)
_diffrn_detector_area_resol_mean 8.26
_diffrn_measured_fraction_theta_full 0.999
_diffrn_measured_fraction_theta_max 0.963
_diffrn_measurement_device_type 'Bruker SMART APEX CCD'
_diffrn_measurement_method \w-scan
_diffrn_radiation_monochromator graphite
_diffrn_radiation_source 'fine-focus sealed tube'
_diffrn_radiation_type MoK\a
_diffrn_radiation_wavelength 0.71073
_diffrn_reflns_av_R_equivalents 0.0203
_diffrn_reflns_av_sigmaI/netI 0.0171
_diffrn_reflns_limit_h_max 21
_diffrn_reflns_limit_h_min -21
_diffrn_reflns_limit_k_max 11
_diffrn_reflns_limit_k_min -11
_diffrn_reflns_limit_l_max 51
_diffrn_reflns_limit_l_min -51
_diffrn_reflns_number 59032
_diffrn_reflns_theta_full 26.00
_diffrn_reflns_theta_max 28.18
_diffrn_reflns_theta_min 2.41
_exptl_absorpt_coefficient_mu 1.867
_exptl_absorpt_correction_T_max 0.7419
_exptl_absorpt_correction_T_min 0.6451
_exptl_absorpt_correction_type multi-scan
_exptl_absorpt_process_details SADABS
_exptl_crystal_colour yellow
_exptl_crystal_density_diffrn 1.639
_exptl_crystal_density_method 'not measured'
_exptl_crystal_description prism
_exptl_crystal_F_000 2656
_exptl_crystal_size_max 0.32
_exptl_crystal_size_mid 0.18
_exptl_crystal_size_min 0.17
_refine_diff_density_max 0.797
_refine_diff_density_min -0.649
_refine_diff_density_rms 0.093
_refine_ls_abs_structure_details 'Flack H D (1983), Acta Cryst. A39, 876-881'
_refine_ls_abs_structure_Flack 0.602(11)
_refine_ls_extinction_method none
_refine_ls_goodness_of_fit_ref 1.105
_refine_ls_hydrogen_treatment 'NH free, ordered methyls rigid, others riding'
_refine_ls_matrix_type full
_refine_ls_number_parameters 619
_refine_ls_number_reflns 12520
_refine_ls_number_restraints 2
_refine_ls_restrained_S_all 1.105
_refine_ls_R_factor_all 0.0236
_refine_ls_R_factor_gt 0.0230
_refine_ls_shift/su_max 0.004
_refine_ls_shift/su_mean 0.000
_refine_ls_structure_factor_coef Fsqd
_refine_ls_weighting_details 'calc w=1/[\s^2^(Fo^2^)+(0.0276P)^2^+5.2590P] where P=(Fo^2^+2Fc^2^)/3'
_refine_ls_weighting_scheme calc
_refine_ls_wR_factor_gt 0.0566
_refine_ls_wR_factor_ref 0.0568
_reflns_number_gt 12306
_reflns_number_total 12520
_reflns_threshold_expression >2sigma(I)
_cod_data_source_file om1005403_si_002.cif
_cod_data_source_block aa22b2si
_cod_depositor_comments
;
The following automatic conversions were performed:

'_symmetry_cell_setting' value 'Orthorhombic' changed to
'orthorhombic' according to
/home/saulius/struct/CIF-dictionaries/cif_core.dic dictionary named
'cif_core.dic' version 2.4.1 from 2010-06-29.

Automatic conversion script
Id: cif_fix_values 1715 2011-07-08 13:25:40Z adriana 
;
_cod_original_sg_symbol_H-M 'P c a 2(1)'
_cod_database_code 4066599

loop_
_symmetry_equiv_pos_as_xyz
'x, y, z'
'-x, -y, z+1/2'
'x+1/2, -y, z'
'-x+1/2, y, z+1/2'

loop_
_atom_site_label
_atom_site_type_symbol
_atom_site_fract_x
_atom_site_fract_y
_atom_site_fract_z
_atom_site_U_iso_or_equiv
_atom_site_adp_type
_atom_site_occupancy
_atom_site_symmetry_multiplicity
_atom_site_calc_flag
_atom_site_refinement_flags
_atom_site_disorder_assembly
_atom_site_disorder_group
Pd1 Pd 0.956425(12) 0.07710(2) 0.436474(6) 0.01348(5) Uani 1 1 d . . .
I1 I 0.845322(11) 0.29217(2) 0.441716(6) 0.02092(5) Uani 1 1 d . . .
N1 N 0.87193(15) -0.1206(3) 0.44292(7) 0.0189(5) Uani 1 1 d . . .
N2 N 1.04626(15) -0.1029(3) 0.43251(7) 0.0175(5) Uani 1 1 d . . .
N3 N 0.99480(17) 0.2293(3) 0.36661(7) 0.0192(5) Uani 1 1 d D . .
H03 H 0.995(3) 0.133(4) 0.3635(11) 0.033(11) Uiso 1 1 d D . .
O1 O 0.94373(15) -0.0357(3) 0.34163(7) 0.0269(5) Uani 1 1 d . . .
O2 O 0.71292(18) 0.3409(4) 0.34033(8) 0.0534(9) Uani 1 1 d . . .
O3 O 0.69252(15) 0.2313(3) 0.28910(7) 0.0338(6) Uani 1 1 d . . .
O4 O 0.73545(18) 0.5421(4) 0.26546(9) 0.0552(9) Uani 1 1 d . . .
O5 O 0.84637(17) 0.5572(4) 0.23231(8) 0.0467(7) Uani 1 1 d . . .
C1 C 0.9260(2) -0.2624(4) 0.44793(10) 0.0256(7) Uani 1 1 d . . .
H1A H 0.9427 -0.2693 0.4723 0.031 Uiso 1 1 calc R . .
H1B H 0.8955 -0.3599 0.4421 0.031 Uiso 1 1 calc R . .
C2 C 0.9990(2) -0.2503(4) 0.42590(10) 0.0268(7) Uani 1 1 d . . .
H2A H 0.9821 -0.2525 0.4015 0.032 Uiso 1 1 calc R . .
H2B H 1.0345 -0.3431 0.4301 0.032 Uiso 1 1 calc R . .
C3 C 0.8136(2) -0.1091(4) 0.47199(9) 0.0258(7) Uani 1 1 d . . .
H3A H 0.7791 -0.0155 0.4689 0.039 Uiso 1 1 calc R . .
H3B H 0.8438 -0.0999 0.4936 0.039 Uiso 1 1 calc R . .
H3C H 0.7794 -0.2042 0.4726 0.039 Uiso 1 1 calc R . .
C4 C 0.8252(2) -0.1362(5) 0.41033(10) 0.0293(8) Uani 1 1 d . . .
H4A H 0.7909 -0.2309 0.4114 0.044 Uiso 1 1 calc R . .
H4B H 0.8632 -0.1455 0.3910 0.044 Uiso 1 1 calc R . .
H4C H 0.7909 -0.0425 0.4071 0.044 Uiso 1 1 calc R . .
C5 C 1.0917(2) -0.1144(4) 0.46535(9) 0.0247(7) Uani 1 1 d . . .
H5A H 1.0532 -0.1294 0.4843 0.037 Uiso 1 1 calc R . .
H5B H 1.1227 -0.0168 0.4691 0.037 Uiso 1 1 calc R . .
H5C H 1.1292 -0.2046 0.4644 0.037 Uiso 1 1 calc R . .
C6 C 1.1070(2) -0.0852(4) 0.40415(9) 0.0250(7) Uani 1 1 d . . .
H6A H 1.1379 0.0129 0.4075 0.038 Uiso 1 1 calc R . .
H6B H 1.0786 -0.0813 0.3820 0.038 Uiso 1 1 calc R . .
H6C H 1.1444 -0.1756 0.4044 0.038 Uiso 1 1 calc R . .
C11 C 1.03778(18) 0.2463(3) 0.42641(8) 0.0156(6) Uani 1 1 d . . .
C12 C 1.04635(18) 0.2982(3) 0.39238(8) 0.0177(6) Uani 1 1 d . . .
C13 C 1.10685(19) 0.4039(4) 0.38267(8) 0.0201(6) Uani 1 1 d . . .
H13 H 1.1118 0.4357 0.3593 0.024 Uiso 1 1 calc R . .
C14 C 1.16030(18) 0.4630(4) 0.40732(8) 0.0192(6) Uani 1 1 d . . .
H14 H 1.2020 0.5351 0.4009 0.023 Uiso 1 1 calc R . .
C15 C 1.15206(17) 0.4157(3) 0.44148(9) 0.0189(6) Uani 1 1 d . . .
H15 H 1.1879 0.4562 0.4585 0.023 Uiso 1 1 calc R . .
C16 C 1.09110(17) 0.3088(3) 0.45060(8) 0.0156(6) Uani 1 1 d . . .
H16 H 1.0859 0.2779 0.4740 0.019 Uiso 1 1 calc R . .
C17 C 0.9370(2) 0.3014(4) 0.34838(8) 0.0187(6) Uani 1 1 d . . .
C18 C 0.8860(2) 0.2119(4) 0.32659(8) 0.0189(6) Uani 1 1 d . . .
C19 C 0.8915(2) 0.0415(4) 0.32568(9) 0.0265(7) Uani 1 1 d . . .
C20 C 0.8291(3) -0.0490(5) 0.30458(13) 0.0449(11) Uani 1 1 d . . .
H20A H 0.8431 -0.1617 0.3044 0.067 Uiso 1 1 calc R . .
H20B H 0.8289 -0.0085 0.2810 0.067 Uiso 1 1 calc R . .
H20C H 0.7750 -0.0350 0.3147 0.067 Uiso 1 1 calc R . .
C21 C 0.9264(2) 0.4767(4) 0.35328(9) 0.0269(7) Uani 1 1 d . . .
H21A H 0.9422 0.5056 0.3767 0.040 Uiso 1 1 calc R . .
H21B H 0.8692 0.5051 0.3495 0.040 Uiso 1 1 calc R . .
H21C H 0.9608 0.5336 0.3368 0.040 Uiso 1 1 calc R . .
C22 C 0.8277(2) 0.2991(4) 0.30413(9) 0.0236(7) Uani 1 1 d . A .
C23 C 0.7384(2) 0.2937(4) 0.31356(8) 0.0251(7) Uani 1 1 d . . .
C24 C 0.6048(2) 0.2447(6) 0.29403(12) 0.0429(10) Uani 1 1 d . . .
H24A H 0.5892 0.1901 0.3153 0.064 Uiso 1 1 calc R . .
H24B H 0.5765 0.1962 0.2745 0.064 Uiso 1 1 calc R . .
H24C H 0.5897 0.3567 0.2957 0.064 Uiso 1 1 calc R . .
C25 C 0.8550(2) 0.3927(4) 0.27912(9) 0.0278(7) Uani 1 1 d . . .
H25 H 0.9113 0.3880 0.2737 0.033 Uiso 1 1 calc R A .
C26 C 0.8037(2) 0.5036(5) 0.25910(10) 0.0356(8) Uani 1 1 d . A .
C27 C 0.8079(6) 0.6513(19) 0.2069(4) 0.043(3) Uiso 0.57(4) 1 d P A 1
H27A H 0.8477 0.6800 0.1892 0.065 Uiso 0.57(4) 1 calc PR A 1
H27B H 0.7863 0.7476 0.2176 0.065 Uiso 0.57(4) 1 calc PR A 1
H27C H 0.7633 0.5913 0.1965 0.065 Uiso 0.57(4) 1 calc PR A 1
C27' C 0.8003(8) 0.693(2) 0.2152(5) 0.039(4) Uiso 0.43(4) 1 d P A 2
H27D H 0.8317 0.7319 0.1956 0.059 Uiso 0.43(4) 1 calc PR A 2
H27E H 0.7925 0.7786 0.2318 0.059 Uiso 0.43(4) 1 calc PR A 2
H27F H 0.7471 0.6547 0.2073 0.059 Uiso 0.43(4) 1 calc PR A 2
Pd2 Pd 0.662189(12) 0.57672(3) 0.062954(6) 0.01455(5) Uani 1 1 d . . .
I2 I 0.549518(11) 0.78869(2) 0.057216(6) 0.02096(5) Uani 1 1 d . . .
N4 N 0.57828(14) 0.3800(3) 0.05652(7) 0.0197(5) Uani 1 1 d . . .
N5 N 0.75308(18) 0.3973(3) 0.06683(8) 0.0219(6) Uani 1 1 d . . .
N6 N 0.70228(19) 0.7217(3) 0.13295(7) 0.0240(6) Uani 1 1 d D . .
H06 H 0.702(3) 0.623(4) 0.1334(12) 0.042(12) Uiso 1 1 d D . .
O6 O 0.65643(15) 0.4508(3) 0.15736(7) 0.0312(6) Uani 1 1 d . . .
O7 O 0.39018(18) 0.9144(4) 0.22649(8) 0.0472(7) Uani 1 1 d . . .
O8 O 0.30891(16) 0.7944(3) 0.18743(7) 0.0387(6) Uani 1 1 d . . .
O9 O 0.5774(2) 0.9826(4) 0.22562(8) 0.0493(8) Uani 1 1 d . . .
O10 O 0.55162(18) 0.7461(4) 0.24966(7) 0.0406(6) Uani 1 1 d . . .
C51 C 0.6306(2) 0.2400(4) 0.05003(10) 0.0259(7) Uani 1 1 d . . .
H51A H 0.6472 0.2379 0.0256 0.031 Uiso 1 1 calc R . .
H51B H 0.5998 0.1419 0.0550 0.031 Uiso 1 1 calc R . .
C52 C 0.7064(2) 0.2473(4) 0.07292(10) 0.0242(7) Uani 1 1 d . . .
H52A H 0.6898 0.2417 0.0973 0.029 Uiso 1 1 calc R . .
H52B H 0.7418 0.1552 0.0680 0.029 Uiso 1 1 calc R . .
C53 C 0.5326(2) 0.3609(5) 0.08892(10) 0.0277(8) Uani 1 1 d . . .
H53A H 0.4989 0.4549 0.0929 0.042 Uiso 1 1 calc R . .
H53B H 0.5709 0.3478 0.1080 0.042 Uiso 1 1 calc R . .
H53C H 0.4976 0.2672 0.0873 0.042 Uiso 1 1 calc R . .
C54 C 0.5199(2) 0.3890(4) 0.02747(9) 0.0268(7) Uani 1 1 d . . .
H54A H 0.4873 0.2919 0.0267 0.040 Uiso 1 1 calc R . .
H54B H 0.5500 0.4005 0.0059 0.040 Uiso 1 1 calc R . .
H54C H 0.4839 0.4804 0.0306 0.040 Uiso 1 1 calc R . .
C55 C 0.7965(2) 0.3883(4) 0.03348(9) 0.0269(7) Uani 1 1 d . . .
H55A H 0.8247 0.4886 0.0292 0.040 Uiso 1 1 calc R . .
H55B H 0.7572 0.3685 0.0150 0.040 Uiso 1 1 calc R . .
H55C H 0.8363 0.3019 0.0342 0.040 Uiso 1 1 calc R . .
C56 C 0.8143(2) 0.4140(4) 0.09431(10) 0.0273(7) Uani 1 1 d . . .
H56A H 0.8522 0.3244 0.0934 0.041 Uiso 1 1 calc R . .
H56B H 0.7870 0.4157 0.1167 0.041 Uiso 1 1 calc R . .
H56C H 0.8445 0.5130 0.0911 0.041 Uiso 1 1 calc R . .
C61 C 0.74310(19) 0.7459(4) 0.07333(9) 0.0194(6) Uani 1 1 d . . .
C62 C 0.7525(2) 0.7938(4) 0.10749(8) 0.0220(6) Uani 1 1 d . . .
C63 C 0.8142(2) 0.8992(4) 0.11727(9) 0.0266(7) Uani 1 1 d . . .
H63 H 0.8201 0.9280 0.1408 0.032 Uiso 1 1 calc R . .
C64 C 0.8662(2) 0.9614(4) 0.09311(10) 0.0278(7) Uani 1 1 d . . .
H64 H 0.9078 1.0333 0.0998 0.033 Uiso 1 1 calc R . .
C65 C 0.85753(17) 0.9185(3) 0.05920(10) 0.0251(7) Uani 1 1 d . . .
H65 H 0.8930 0.9616 0.0423 0.030 Uiso 1 1 calc R . .
C66 C 0.79604(19) 0.8108(3) 0.04939(9) 0.0219(7) Uani 1 1 d . . .
H66 H 0.7908 0.7822 0.0259 0.026 Uiso 1 1 calc R . .
C67 C 0.6404(2) 0.7873(4) 0.15018(9) 0.0263(7) Uani 1 1 d . . .
C68 C 0.5919(2) 0.6927(4) 0.17114(9) 0.0275(7) Uani 1 1 d . . .
C69 C 0.6024(2) 0.5246(5) 0.17363(10) 0.0314(8) Uani 1 1 d . . .
C70 C 0.5475(3) 0.4286(5) 0.19675(15) 0.0517(13) Uani 1 1 d . . .
H70A H 0.5143 0.3570 0.1828 0.077 Uiso 1 1 calc R . .
H70B H 0.5120 0.4999 0.2098 0.077 Uiso 1 1 calc R . .
H70C H 0.5808 0.3665 0.2127 0.077 Uiso 1 1 calc R . .
C71 C 0.6241(2) 0.9600(4) 0.14456(10) 0.0316(8) Uani 1 1 d . . .
H71A H 0.6754 1.0190 0.1459 0.047 Uiso 1 1 calc R . .
H71B H 0.5866 0.9986 0.1623 0.047 Uiso 1 1 calc R . .
H71C H 0.5995 0.9753 0.1218 0.047 Uiso 1 1 calc R . .
C72 C 0.5250(2) 0.7701(4) 0.19130(10) 0.0293(7) Uani 1 1 d . . .
C73 C 0.4479(2) 0.7658(5) 0.18058(10) 0.0336(8) Uani 1 1 d . . .
H73 H 0.4361 0.7185 0.1590 0.040 Uiso 1 1 calc R . .
C74 C 0.3806(2) 0.8315(4) 0.20091(9) 0.0299(7) Uani 1 1 d . . .
C75 C 0.2393(2) 0.8467(6) 0.20660(11) 0.0443(10) Uani 1 1 d . . .
H75A H 0.2435 0.8089 0.2303 0.066 Uiso 1 1 calc R . .
H75B H 0.1897 0.8044 0.1961 0.066 Uiso 1 1 calc R . .
H75C H 0.2372 0.9627 0.2065 0.066 Uiso 1 1 calc R . .
C76 C 0.5518(2) 0.8487(5) 0.22389(10) 0.0339(8) Uani 1 1 d . . .
C77 C 0.5851(3) 0.7993(5) 0.28194(10) 0.0396(10) Uani 1 1 d . . .
H77A H 0.6365 0.8550 0.2778 0.059 Uiso 1 1 calc R . .
H77B H 0.5950 0.7078 0.2968 0.059 Uiso 1 1 calc R . .
H77C H 0.5465 0.8712 0.2931 0.059 Uiso 1 1 calc R . .

loop_
_atom_site_aniso_label
_atom_site_aniso_U_11
_atom_site_aniso_U_22
_atom_site_aniso_U_33
_atom_site_aniso_U_23
_atom_site_aniso_U_13
_atom_site_aniso_U_12
Pd1 0.01002(9) 0.01228(10) 0.01814(12) 0.00011(9) -0.00010(8) -0.00043(7)
I1 0.01490(9) 0.01690(9) 0.03095(12) -0.00037(9) 0.00051(8) 0.00346(7)
N1 0.0188(12) 0.0145(11) 0.0235(15) 0.0048(11) -0.0021(12) -0.0014(9)
N2 0.0119(11) 0.0182(11) 0.0224(13) 0.0031(10) 0.0034(10) 0.0003(9)
N3 0.0225(13) 0.0162(12) 0.0189(13) -0.0011(10) -0.0032(10) -0.0039(10)
O1 0.0340(13) 0.0210(12) 0.0257(13) -0.0013(10) -0.0066(10) -0.0005(10)
O2 0.0314(14) 0.091(2) 0.0377(16) -0.0269(16) 0.0003(12) 0.0089(16)
O3 0.0204(12) 0.0471(15) 0.0338(13) -0.0125(11) -0.0016(10) -0.0034(11)
O4 0.0329(16) 0.065(2) 0.068(2) 0.0270(17) -0.0043(15) 0.0112(14)
O5 0.0365(15) 0.0610(19) 0.0425(16) 0.0265(14) -0.0109(12) -0.0013(13)
C1 0.0191(15) 0.0152(14) 0.043(2) 0.0071(14) -0.0032(15) -0.0095(12)
C2 0.0267(18) 0.0158(14) 0.0378(19) -0.0038(14) -0.0003(15) 0.0009(13)
C3 0.0198(16) 0.0305(17) 0.0270(17) 0.0034(14) 0.0058(14) -0.0076(14)
C4 0.0219(16) 0.0327(19) 0.033(2) -0.0050(16) -0.0016(15) -0.0105(14)
C5 0.0231(16) 0.0226(16) 0.0283(17) 0.0054(13) -0.0048(13) 0.0036(13)
C6 0.0212(16) 0.0259(17) 0.0280(17) 0.0012(13) 0.0058(13) 0.0058(13)
C11 0.0132(13) 0.0136(12) 0.0199(14) 0.0024(11) -0.0008(11) 0.0010(11)
C12 0.0169(14) 0.0163(14) 0.0199(14) -0.0003(11) -0.0030(11) -0.0007(11)
C13 0.0206(15) 0.0186(14) 0.0211(14) 0.0039(12) 0.0006(12) 0.0001(12)
C14 0.0156(14) 0.0155(13) 0.0266(15) 0.0024(11) 0.0007(12) -0.0024(11)
C15 0.0163(13) 0.0163(13) 0.0240(15) -0.0019(12) -0.0034(12) 0.0034(10)
C16 0.0133(13) 0.0176(13) 0.0159(14) -0.0018(11) 0.0009(10) 0.0013(11)
C17 0.0197(14) 0.0226(15) 0.0140(14) 0.0008(11) 0.0020(12) -0.0009(12)
C18 0.0171(14) 0.0175(14) 0.0221(16) -0.0038(11) 0.0010(12) 0.0007(11)
C19 0.0324(17) 0.0264(17) 0.0208(16) -0.0049(13) -0.0040(14) -0.0035(14)
C20 0.055(3) 0.0288(19) 0.051(3) -0.0044(19) -0.025(2) -0.0064(18)
C21 0.0258(16) 0.0225(16) 0.0325(18) -0.0018(13) -0.0089(14) 0.0015(13)
C22 0.0218(15) 0.0256(16) 0.0234(16) -0.0097(13) -0.0058(13) 0.0012(12)
C23 0.0242(17) 0.0277(16) 0.0234(16) -0.0040(13) 0.0002(12) 0.0031(13)
C24 0.0277(19) 0.052(2) 0.049(2) -0.014(2) 0.0001(17) 0.0009(17)
C25 0.0251(16) 0.0340(18) 0.0244(17) 0.0001(14) -0.0053(13) 0.0008(14)
C26 0.0289(19) 0.039(2) 0.039(2) 0.0059(16) -0.0152(15) -0.0038(15)
Pd2 0.01054(9) 0.01368(10) 0.01944(12) 0.00027(10) -0.00157(8) -0.00068(7)
I2 0.01520(9) 0.01872(9) 0.02896(11) 0.00036(9) -0.00107(8) 0.00305(6)
N4 0.0128(11) 0.0212(12) 0.0250(15) 0.0037(11) -0.0060(11) -0.0028(9)
N5 0.0228(13) 0.0179(12) 0.0251(15) 0.0018(11) -0.0015(12) 0.0031(11)
N6 0.0314(15) 0.0171(13) 0.0235(14) 0.0007(10) -0.0034(11) 0.0002(11)
O6 0.0344(14) 0.0265(13) 0.0326(15) 0.0007(11) 0.0039(11) 0.0021(10)
O7 0.0346(15) 0.065(2) 0.0426(16) -0.0077(14) 0.0036(13) 0.0080(14)
O8 0.0298(13) 0.0481(16) 0.0382(15) 0.0059(12) -0.0013(11) 0.0063(11)
O9 0.0572(19) 0.0513(18) 0.0394(16) -0.0151(14) 0.0080(14) -0.0195(15)
O10 0.0392(15) 0.0552(16) 0.0274(12) -0.0015(11) -0.0013(10) 0.0041(12)
C51 0.0306(18) 0.0165(14) 0.0305(19) 0.0036(13) -0.0048(15) 0.0053(13)
C52 0.0188(15) 0.0154(13) 0.0383(19) 0.0038(13) -0.0046(13) 0.0052(12)
C53 0.0230(16) 0.0298(19) 0.0303(19) 0.0000(15) 0.0020(14) -0.0100(14)
C54 0.0207(16) 0.0321(18) 0.0275(17) -0.0022(14) -0.0059(14) -0.0049(14)
C55 0.0193(16) 0.0295(18) 0.0318(19) -0.0018(15) 0.0064(13) 0.0039(14)
C56 0.0190(16) 0.0235(17) 0.039(2) 0.0003(14) -0.0105(14) 0.0068(13)
C61 0.0154(14) 0.0155(13) 0.0272(16) 0.0008(12) -0.0099(12) 0.0075(12)
C62 0.0199(15) 0.0177(14) 0.0283(16) 0.0022(12) -0.0044(13) 0.0016(12)
C63 0.0278(17) 0.0220(15) 0.0302(17) 0.0000(13) -0.0117(14) 0.0016(13)
C64 0.0180(15) 0.0155(14) 0.050(2) 0.0036(14) -0.0099(15) -0.0010(12)
C65 0.0109(12) 0.0196(14) 0.045(2) 0.0081(14) -0.0007(14) 0.0027(10)
C66 0.0179(14) 0.0150(13) 0.0327(18) -0.0030(12) -0.0079(13) 0.0055(11)
C67 0.0304(17) 0.0254(17) 0.0231(17) -0.0013(13) -0.0077(14) -0.0030(14)
C68 0.0242(17) 0.0339(19) 0.0244(17) -0.0058(13) -0.0029(13) 0.0013(14)
C69 0.0296(17) 0.0323(19) 0.0322(18) 0.0033(15) -0.0027(15) -0.0059(15)
C70 0.053(3) 0.033(2) 0.069(3) 0.007(2) 0.029(2) -0.0022(18)
C71 0.039(2) 0.0239(17) 0.0316(18) -0.0023(14) -0.0022(15) -0.0003(15)
C72 0.0281(18) 0.0295(17) 0.0305(18) -0.0046(14) -0.0014(14) -0.0008(14)
C73 0.0363(19) 0.041(2) 0.0234(16) 0.0014(15) 0.0031(15) 0.0071(16)
C74 0.0308(18) 0.0354(18) 0.0235(16) 0.0019(14) -0.0008(14) 0.0078(15)
C75 0.0279(19) 0.066(3) 0.039(2) 0.007(2) 0.0040(16) 0.0034(19)
C76 0.0309(19) 0.040(2) 0.0303(19) -0.0040(16) 0.0030(14) 0.0026(16)
C77 0.040(2) 0.058(3) 0.0212(17) -0.0035(16) 0.0009(15) -0.0006(18)

loop_
_atom_type_symbol
_atom_type_description
_atom_type_scat_dispersion_real
_atom_type_scat_dispersion_imag
_atom_type_scat_source
C C 0.0033 0.0016 'International Tables Vol C Tables 4.2.6.8 and 6.1.1.4'
H H 0.0000 0.0000 'International Tables Vol C Tables 4.2.6.8 and 6.1.1.4'
N N 0.0061 0.0033 'International Tables Vol C Tables 4.2.6.8 and 6.1.1.4'
O O 0.0106 0.0060 'International Tables Vol C Tables 4.2.6.8 and 6.1.1.4'
Pd Pd -0.9988 1.0072 'International Tables Vol C Tables 4.2.6.8 and 6.1.1.4'
I I -0.4742 1.8119 'International Tables Vol C Tables 4.2.6.8 and 6.1.1.4'

loop_
_geom_angle_atom_site_label_1
_geom_angle_atom_site_label_2
_geom_angle_atom_site_label_3
_geom_angle
C11 Pd1 N2 91.93(10)
C11 Pd1 N1 174.23(11)
N2 Pd1 N1 84.38(9)
C11 Pd1 I1 89.11(8)
N2 Pd1 I1 178.95(7)
N1 Pd1 I1 94.59(7)
C3 N1 C4 108.8(3)
C3 N1 C1 109.5(3)
C4 N1 C1 110.1(3)
C3 N1 Pd1 116.5(2)
C4 N1 Pd1 107.3(2)
C1 N1 Pd1 104.42(18)
C5 N2 C2 110.9(3)
C5 N2 C6 107.9(2)
C2 N2 C6 107.7(3)
C5 N2 Pd1 109.5(2)
C2 N2 Pd1 104.42(18)
C6 N2 Pd1 116.4(2)
C17 N3 C12 127.3(3)
C23 O3 C24 115.9(3)
C26 O5 C27 120.1(6)
C26 O5 C27' 109.5(7)
C27 O5 C27' 18.8(5)
C2 C1 N1 110.4(3)
C1 C2 N2 112.4(3)
C16 C11 C12 117.2(3)
C16 C11 Pd1 124.1(2)
C12 C11 Pd1 118.5(2)
C13 C12 C11 122.0(3)
C13 C12 N3 119.5(3)
C11 C12 N3 118.3(3)
C12 C13 C14 119.7(3)
C13 C14 C15 119.5(3)
C16 C15 C14 119.9(3)
C11 C16 C15 121.7(3)
N3 C17 C18 119.8(3)
N3 C17 C21 117.8(3)
C18 C17 C21 122.4(3)
C17 C18 C19 120.8(3)
C17 C18 C22 117.9(3)
C19 C18 C22 121.2(3)
O1 C19 C18 123.7(3)
O1 C19 C20 118.1(3)
C18 C19 C20 118.2(3)
C25 C22 C18 120.4(3)
C25 C22 C23 121.4(3)
C18 C22 C23 117.7(3)
O2 C23 O3 124.2(3)
O2 C23 C22 122.9(3)
O3 C23 C22 112.9(3)
C22 C25 C26 124.7(3)
O4 C26 O5 124.3(4)
O4 C26 C25 126.6(4)
O5 C26 C25 109.1(3)
C61 Pd2 N5 91.64(11)
C61 Pd2 N4 173.99(11)
N5 Pd2 N4 84.75(10)
C61 Pd2 I2 89.89(8)
N5 Pd2 I2 178.36(8)
N4 Pd2 I2 93.78(7)
C53 N4 C54 109.1(2)
C53 N4 C51 110.6(3)
C54 N4 C51 106.6(3)
C53 N4 Pd2 107.9(2)
C54 N4 Pd2 117.3(2)
C51 N4 Pd2 105.2(2)
C56 N5 C55 108.1(3)
C56 N5 C52 108.4(3)
C55 N5 C52 109.9(3)
C56 N5 Pd2 117.4(2)
C55 N5 Pd2 108.1(2)
C52 N5 Pd2 104.70(19)
C67 N6 C62 127.7(3)
C74 O8 C75 115.4(3)
C76 O10 C77 117.0(4)
N4 C51 C52 109.8(3)
N5 C52 C51 111.0(3)
C66 C61 C62 117.0(3)
C66 C61 Pd2 124.4(2)
C62 C61 Pd2 118.3(2)
C61 C62 C63 121.5(3)
C61 C62 N6 118.2(3)
C63 C62 N6 120.0(3)
C64 C63 C62 120.4(3)
C63 C64 C65 119.4(3)
C64 C65 C66 120.2(3)
C61 C66 C65 121.4(3)
N6 C67 C68 119.3(3)
N6 C67 C71 117.8(3)
C68 C67 C71 122.8(3)
C67 C68 C69 122.7(3)
C67 C68 C72 118.3(3)
C69 C68 C72 119.0(3)
O6 C69 C68 122.9(3)
O6 C69 C70 117.1(3)
C68 C69 C70 120.1(4)
C73 C72 C76 123.8(4)
C73 C72 C68 121.3(3)
C76 C72 C68 114.8(3)
C72 C73 C74 122.4(4)
O7 C74 O8 124.7(3)
O7 C74 C73 123.8(3)
O8 C74 C73 111.5(3)
O9 C76 O10 124.8(4)
O9 C76 C72 124.3(4)
O10 C76 C72 110.5(3)

loop_
_geom_bond_atom_site_label_1
_geom_bond_atom_site_label_2
_geom_bond_distance
Pd1 C11 1.995(3)
Pd1 N2 2.124(2)
Pd1 N1 2.186(2)
Pd1 I1 2.5828(3)
N1 C3 1.485(4)
N1 C4 1.487(4)
N1 C1 1.503(4)
N2 C5 1.483(4)
N2 C2 1.489(4)
N2 C6 1.495(4)
N3 C17 1.332(4)
N3 C12 1.435(4)
O1 C19 1.243(4)
O2 C23 1.191(4)
O3 C23 1.324(4)
O3 C24 1.458(5)
O4 C26 1.194(5)
O5 C26 1.335(5)
O5 C27 1.416(9)
O5 C27' 1.524(14)
C1 C2 1.478(5)
C11 C16 1.390(4)
C11 C12 1.402(4)
C12 C13 1.388(4)
C13 C14 1.393(4)
C14 C15 1.395(4)
C15 C16 1.394(4)
C17 C18 1.411(4)
C17 C21 1.503(4)
C18 C19 1.443(4)
C18 C22 1.491(5)
C19 C20 1.519(5)
C22 C25 1.332(5)
C22 C23 1.513(5)
C25 C26 1.480(5)
Pd2 C61 1.992(3)
Pd2 N5 2.132(3)
Pd2 N4 2.173(2)
Pd2 I2 2.5844(3)
N4 C53 1.476(4)
N4 C54 1.484(4)
N4 C51 1.484(4)
N5 C56 1.475(4)
N5 C55 1.483(4)
N5 C52 1.500(4)
N6 C67 1.338(5)
N6 C62 1.426(4)
O6 C69 1.256(5)
O7 C74 1.227(5)
O8 C74 1.326(5)
O8 C75 1.434(5)
O9 C76 1.209(5)
O10 C76 1.325(5)
O10 C77 1.443(5)
C51 C52 1.531(5)
C61 C66 1.387(5)
C61 C62 1.398(5)
C62 C63 1.402(5)
C63 C64 1.375(5)
C64 C65 1.376(5)
C65 C66 1.412(4)
C67 C68 1.392(5)
C67 C71 1.499(5)
C68 C69 1.433(5)
C68 C72 1.501(5)
C69 C70 1.510(5)
C72 C73 1.333(5)
C72 C76 1.497(5)
C73 C74 1.469(5)

loop_
_geom_hbond_atom_site_label_D
_geom_hbond_atom_site_label_H
_geom_hbond_atom_site_label_A
_geom_hbond_distance_DH
_geom_hbond_distance_HA
_geom_hbond_distance_DA
_geom_hbond_angle_DHA
_geom_hbond_site_symmetry_A
N3 H03 O1 0.82(3) 1.86(4) 2.581(3) 145(4) .
N6 H06 O6 0.83(3) 1.88(4) 2.590(4) 142(4) .
C4 H4B O1 0.98 2.51 3.414(5) 153.3 .
C53 H53B O6 0.98 2.53 3.436(5) 153.2 .
C71 H71B O9 0.98 2.47 3.252(5) 136.2 .
C20 H20B O7 0.98 2.48 3.396(6) 155.9 3_565
C75 H75A O3 0.98 2.46 3.366(5) 153.9 3_465
C1 H1B I1 0.99 3.05 3.996(3) 159.8 1_545
C51 H51B I2 0.99 3.10 4.048(3) 161.4 1_545
